data_7201107
loop_
_publ_author_name
'Alvarado, Luigi'
'Brewer, Cynthia'
'Brewer, Greg'
'Butcher, Ray J.'
'Straka, Alison'
'Viragh, Carol'

_publ_section_title
;
 Supramolecular assemblies prepared from an iron(II) tripodal complex,
 tetrafluoroborate, and alkali metal cations. The effect of cation size
 on coordination number, anion disorder and hydrogen bonding
;
_journal_issue 11
_journal_name_full CrystEngComm
_journal_page_first 2297
_journal_paper_doi 10.1039/b905061b
_journal_volume 11
_journal_year 2009
_chemical_formula_sum 'C18 H24 B3 F12 Fe N10 Rb'
_chemical_formula_weight 782.22
_chemical_name_systematic
;
?
;
_space_group_IT_number 147
_symmetry_cell_setting hexagonal
_symmetry_space_group_name_Hall '-P 3'
_symmetry_space_group_name_H-M 'P -3'
_atom_sites_solution_hydrogens geom
_atom_sites_solution_primary direct
_atom_sites_solution_secondary difmap
_audit_creation_method SHELXL-97
_cell_angle_alpha 90.00
_cell_angle_beta 90.00
_cell_angle_gamma 120.00
_cell_formula_units_Z 2
_cell_length_a 13.3840(6)
_cell_length_b 13.3840(6)
_cell_length_c 9.3264(3)
_cell_measurement_reflns_used 2074
_cell_measurement_temperature 296(2)
_cell_measurement_theta_max 32.5017
_cell_measurement_theta_min 4.6465
_cell_volume 1446.83(10)
_computing_cell_refinement
;
CrysAlis RED, Oxford Diffraction Ltd.,
Version 1.171.31.8 (release 12-01-2007 CrysAlis171 .NET)
(compiled Jan 12 2007,17:49:11)
;
_computing_data_collection
;
CrysAlis CCD, Oxford Diffraction Ltd.,
Version 1.171.31.8 (release 12-01-2007 CrysAlis171 .NET)
(compiled Jan 12 2007,17:49:11)
;
_computing_data_reduction
;
CrysAlis RED, Oxford Diffraction Ltd.,
Version 1.171.31.8 (release 12-01-2007 CrysAlis171 .NET)
(compiled Jan 12 2007,17:49:11)
;
_computing_molecular_graphics WinGX
_computing_publication_material WinGX
_computing_structure_refinement 'SHELXL-97 (Sheldrick, 1997)'
_computing_structure_solution 'SHELXS-97 (Sheldrick, 1990)'
_diffrn_ambient_temperature 296(2)
_diffrn_detector_area_resol_mean 10.5081
_diffrn_measured_fraction_theta_full 0.931
_diffrn_measured_fraction_theta_max 0.817
_diffrn_measurement_device_type 'Oxford Diffraction Gemini R'
_diffrn_measurement_method '\w scans'
_diffrn_radiation_monochromator graphite
_diffrn_radiation_source 'fine-focus sealed tube'
_diffrn_radiation_type MoK\a
_diffrn_radiation_wavelength 0.71073
_diffrn_reflns_av_R_equivalents 0.0257
_diffrn_reflns_av_sigmaI/netI 0.0736
_diffrn_reflns_limit_h_max 19
_diffrn_reflns_limit_h_min -19
_diffrn_reflns_limit_k_max 17
_diffrn_reflns_limit_k_min -13
_diffrn_reflns_limit_l_max 13
_diffrn_reflns_limit_l_min -12
_diffrn_reflns_number 5915
_diffrn_reflns_theta_full 25.00
_diffrn_reflns_theta_max 32.58
_diffrn_reflns_theta_min 4.65
_diffrn_standards_decay_% <2%
_diffrn_standards_interval_count 50
_diffrn_standards_number 2
_exptl_absorpt_coefficient_mu 2.301
_exptl_absorpt_correction_T_max 1.00000
_exptl_absorpt_correction_T_min 0.80497
_exptl_absorpt_correction_type multi-scan
_exptl_absorpt_process_details
;
CrysAlis RED, Oxford Diffraction Ltd.,
Version 1.171.31.8 (release 12-01-2007 CrysAlis171 .NET)
(compiled Jan 12 2007,17:49:11)
Empirical absorption correction using spherical harmonics,
implemented in SCALE3 ABSPACK scaling algorithm.
;
_exptl_crystal_colour 'dark green'
_exptl_crystal_density_diffrn 1.796
_exptl_crystal_density_method 'not measured'
_exptl_crystal_description 'hexagonal plate'
_exptl_crystal_F_000 776
_exptl_crystal_size_max 0.47
_exptl_crystal_size_mid 0.43
_exptl_crystal_size_min 0.31
_refine_diff_density_max 0.651
_refine_diff_density_min -0.331
_refine_diff_density_rms 0.063
_refine_ls_extinction_method none
_refine_ls_goodness_of_fit_ref 0.989
_refine_ls_hydrogen_treatment constr
_refine_ls_matrix_type full
_refine_ls_number_parameters 137
_refine_ls_number_reflns 2882
_refine_ls_number_restraints 0
_refine_ls_restrained_S_all 0.989
_refine_ls_R_factor_all 0.0836
_refine_ls_R_factor_gt 0.0327
_refine_ls_shift/su_max 0.000
_refine_ls_shift/su_mean 0.000
_refine_ls_structure_factor_coef Fsqd
_refine_ls_weighting_details 'calc w=1/[\s^2^(Fo^2^)+(0.0366P)^2^] where P=(Fo^2^+2Fc^2^)/3'
_refine_ls_weighting_scheme calc
_refine_ls_wR_factor_gt 0.0661
_refine_ls_wR_factor_ref 0.0843
_reflns_number_gt 1598
_reflns_number_total 2882
_reflns_threshold_expression I>2\s(I)
_cod_data_source_file b905061b.txt
_cod_data_source_block gab_a28y
_cod_database_code 7201107

loop_
_symmetry_equiv_pos_as_xyz
'x, y, z'
'-y, x-y, z'
'-x+y, -x, z'
'-x, -y, -z'
'y, -x+y, -z'
'x-y, x, -z'

loop_
_atom_site_label
_atom_site_type_symbol
_atom_site_fract_x
_atom_site_fract_y
_atom_site_fract_z
_atom_site_U_iso_or_equiv
_atom_site_adp_type
_atom_site_occupancy
_atom_site_symmetry_multiplicity
_atom_site_calc_flag
_atom_site_refinement_flags
_atom_site_disorder_assembly
_atom_site_disorder_group
Rb1 Rb 1.0000 1.0000 1.0000 0.04406(17) Uani 1 6 d S . .
Rb2 Rb 1.0000 1.0000 0.5000 0.04063(16) Uani 1 6 d S . .
Fe Fe 0.6667 0.3333 0.86316(5) 0.02612(14) Uani 1 3 d S . .
F1 F 0.76345(16) 0.90431(18) 0.85975(19) 0.0813(6) Uani 1 1 d . . .
F2 F 0.75924(14) 0.89172(15) 0.62126(17) 0.0669(5) Uani 1 1 d . . .
F3 F 0.87357(13) 0.84529(13) 0.74865(17) 0.0592(4) Uani 1 1 d . . .
F4 F 0.67952(15) 0.72744(15) 0.7514(2) 0.0856(6) Uani 1 1 d . . .
N N 0.6667 0.3333 1.2234(4) 0.0492(9) Uani 1 3 d S . .
N1 N 0.68374(16) 0.46942(16) 0.96808(18) 0.0348(4) Uani 1 1 d . . .
N2 N 0.78769(15) 0.45592(15) 0.74623(18) 0.0308(4) Uani 1 1 d . . .
N3 N 0.89008(18) 0.64002(18) 0.6980(2) 0.0541(6) Uani 1 1 d . . .
H3B H 0.9186 0.7134 0.7045 0.065 Uiso 1 1 calc R . .
C1 C 0.6619(3) 0.4378(3) 1.2300(2) 0.0562(7) Uani 1 1 d . . .
H1A H 0.7387 0.5013 1.2502 0.067 Uiso 1 1 calc R . .
H1B H 0.6127 0.4322 1.3096 0.067 Uiso 1 1 calc R . .
C2 C 0.6175(2) 0.4663(2) 1.0952(2) 0.0491(7) Uani 1 1 d . . .
H2A H 0.5370 0.4088 1.0813 0.059 Uiso 1 1 calc R . .
H2B H 0.6225 0.5407 1.1068 0.059 Uiso 1 1 calc R . .
C3 C 0.7532(2) 0.5676(2) 0.9116(3) 0.0414(6) Uani 1 1 d . . .
H3A H 0.7642 0.6371 0.9478 0.050 Uiso 1 1 calc R . .
C4 C 0.8121(2) 0.56017(18) 0.7876(2) 0.0377(5) Uani 1 1 d . . .
C5 C 0.8525(2) 0.4702(2) 0.6258(3) 0.0452(6) Uani 1 1 d . . .
H5A H 0.8531 0.4114 0.5732 0.054 Uiso 1 1 calc R . .
C6 C 0.9156(2) 0.5849(3) 0.5965(3) 0.0573(7) Uani 1 1 d . . .
H6A H 0.9667 0.6188 0.5205 0.069 Uiso 1 1 calc R . .
B B 0.7667(3) 0.8402(3) 0.7452(3) 0.0452(7) Uani 1 1 d . . .

loop_
_atom_site_aniso_label
_atom_site_aniso_U_11
_atom_site_aniso_U_22
_atom_site_aniso_U_33
_atom_site_aniso_U_23
_atom_site_aniso_U_13
_atom_site_aniso_U_12
Rb1 0.0493(2) 0.0493(2) 0.0336(3) 0.000 0.000 0.02464(12)
Rb2 0.0445(2) 0.0445(2) 0.0328(3) 0.000 0.000 0.02226(11)
Fe 0.02656(18) 0.02656(18) 0.0252(2) 0.000 0.000 0.01328(9)
F1 0.0745(12) 0.1102(15) 0.0644(10) -0.0133(11) 0.0149(9) 0.0502(11)
F2 0.0705(11) 0.0699(11) 0.0630(10) 0.0099(9) -0.0056(9) 0.0371(9)
F3 0.0472(9) 0.0614(10) 0.0763(11) -0.0013(9) 0.0010(8) 0.0325(8)
F4 0.0558(10) 0.0556(10) 0.1223(16) 0.0246(11) -0.0104(10) 0.0105(9)
N 0.0521(14) 0.0521(14) 0.043(2) 0.000 0.000 0.0261(7)
N1 0.0421(11) 0.0384(11) 0.0279(8) -0.0054(8) -0.0019(8) 0.0231(9)
N2 0.0302(10) 0.0304(10) 0.0285(8) 0.0019(8) -0.0006(8) 0.0127(8)
N3 0.0558(14) 0.0312(11) 0.0632(14) 0.0136(11) 0.0094(12) 0.0128(11)
C1 0.073(2) 0.0671(19) 0.0315(11) -0.0091(13) 0.0046(13) 0.0374(16)
C2 0.0624(17) 0.0525(16) 0.0397(12) -0.0085(12) 0.0078(12) 0.0341(14)
C3 0.0581(16) 0.0289(12) 0.0391(12) -0.0067(11) -0.0055(12) 0.0231(12)
C4 0.0374(13) 0.0268(12) 0.0429(12) 0.0015(11) -0.0047(11) 0.0114(11)
C5 0.0481(15) 0.0473(15) 0.0410(12) 0.0075(12) 0.0114(12) 0.0244(13)
C6 0.0528(17) 0.0590(18) 0.0555(15) 0.0235(15) 0.0205(14) 0.0245(15)
B 0.0389(16) 0.0453(17) 0.0491(16) 0.0012(14) 0.0035(14) 0.0194(14)

loop_
_atom_type_symbol
_atom_type_description
_atom_type_scat_dispersion_real
_atom_type_scat_dispersion_imag
_atom_type_scat_source
C C 0.0033 0.0016 'International Tables Vol C Tables 4.2.6.8 and 6.1.1.4'
H H 0.0000 0.0000 'International Tables Vol C Tables 4.2.6.8 and 6.1.1.4'
B B 0.0013 0.0007 'International Tables Vol C Tables 4.2.6.8 and 6.1.1.4'
N N 0.0061 0.0033 'International Tables Vol C Tables 4.2.6.8 and 6.1.1.4'
F F 0.0171 0.0103 'International Tables Vol C Tables 4.2.6.8 and 6.1.1.4'
Fe Fe 0.3463 0.8444 'International Tables Vol C Tables 4.2.6.8 and 6.1.1.4'
Rb Rb -0.9393 2.9676 'International Tables Vol C Tables 4.2.6.8 and 6.1.1.4'

loop_
_geom_angle_atom_site_label_1
_geom_angle_atom_site_label_2
_geom_angle_atom_site_label_3
_geom_angle
_geom_angle_site_symmetry_1
_geom_angle_site_symmetry_3
_geom_angle_publ_flag
F3 Rb1 F3 180.0 . 4_777 ?
F3 Rb1 F3 113.68(5) . 6_657 ?
F3 Rb1 F3 66.32(5) 4_777 6_657 ?
F3 Rb1 F3 66.32(5) . 3_675 ?
F3 Rb1 F3 113.68(5) 4_777 3_675 ?
F3 Rb1 F3 180.0 6_657 3_675 ?
F3 Rb1 F3 113.68(5) . 5_567 ?
F3 Rb1 F3 66.32(5) 4_777 5_567 ?
F3 Rb1 F3 66.32(5) 6_657 5_567 ?
F3 Rb1 F3 113.68(5) 3_675 5_567 ?
F3 Rb1 F3 66.32(5) . 2_765 ?
F3 Rb1 F3 113.68(5) 4_777 2_765 ?
F3 Rb1 F3 113.68(5) 6_657 2_765 ?
F3 Rb1 F3 66.32(5) 3_675 2_765 ?
F3 Rb1 F3 180.0 5_567 2_765 ?
F3 Rb1 F1 43.33(4) . . ?
F3 Rb1 F1 136.67(4) 4_777 . ?
F3 Rb1 F1 119.42(5) 6_657 . ?
F3 Rb1 F1 60.58(5) 3_675 . ?
F3 Rb1 F1 77.17(4) 5_567 . ?
F3 Rb1 F1 102.83(4) 2_765 . ?
F3 Rb1 F1 136.67(4) . 4_777 ?
F3 Rb1 F1 43.33(4) 4_777 4_777 ?
F3 Rb1 F1 60.58(5) 6_657 4_777 ?
F3 Rb1 F1 119.42(5) 3_675 4_777 ?
F3 Rb1 F1 102.83(4) 5_567 4_777 ?
F3 Rb1 F1 77.17(4) 2_765 4_777 ?
F1 Rb1 F1 180.0 . 4_777 ?
F3 Rb1 F1 77.17(4) . 6_657 ?
F3 Rb1 F1 102.83(4) 4_777 6_657 ?
F3 Rb1 F1 43.33(4) 6_657 6_657 ?
F3 Rb1 F1 136.67(4) 3_675 6_657 ?
F3 Rb1 F1 60.58(5) 5_567 6_657 ?
F3 Rb1 F1 119.42(5) 2_765 6_657 ?
F1 Rb1 F1 77.02(4) . 6_657 ?
F1 Rb1 F1 102.98(4) 4_777 6_657 ?
F3 Rb1 F1 102.83(4) . 3_675 ?
F3 Rb1 F1 77.17(4) 4_777 3_675 ?
F3 Rb1 F1 136.67(4) 6_657 3_675 ?
F3 Rb1 F1 43.33(4) 3_675 3_675 ?
F3 Rb1 F1 119.42(5) 5_567 3_675 ?
F3 Rb1 F1 60.58(5) 2_765 3_675 ?
F1 Rb1 F1 102.98(4) . 3_675 ?
F1 Rb1 F1 77.02(4) 4_777 3_675 ?
F1 Rb1 F1 180.0 6_657 3_675 ?
F3 Rb1 F1 119.42(5) . 5_567 ?
F3 Rb1 F1 60.58(5) 4_777 5_567 ?
F3 Rb1 F1 102.83(4) 6_657 5_567 ?
F3 Rb1 F1 77.17(4) 3_675 5_567 ?
F3 Rb1 F1 43.33(4) 5_567 5_567 ?
F3 Rb1 F1 136.67(4) 2_765 5_567 ?
F1 Rb1 F1 77.02(4) . 5_567 ?
F1 Rb1 F1 102.98(4) 4_777 5_567 ?
F1 Rb1 F1 102.98(4) 6_657 5_567 ?
F1 Rb1 F1 77.02(4) 3_675 5_567 ?
F3 Rb1 F1 60.58(5) . 2_765 ?
F3 Rb1 F1 119.42(5) 4_777 2_765 ?
F3 Rb1 F1 77.17(4) 6_657 2_765 ?
F3 Rb1 F1 102.83(4) 3_675 2_765 ?
F3 Rb1 F1 136.67(4) 5_567 2_765 ?
F3 Rb1 F1 43.33(4) 2_765 2_765 ?
F1 Rb1 F1 102.98(4) . 2_765 ?
F1 Rb1 F1 77.02(4) 4_777 2_765 ?
F1 Rb1 F1 77.02(4) 6_657 2_765 ?
F1 Rb1 F1 102.98(4) 3_675 2_765 ?
F1 Rb1 F1 180.0 5_567 2_765 ?
F3 Rb2 F3 180.0 5_566 2_765 ?
F3 Rb2 F3 66.81(5) 5_566 6_656 ?
F3 Rb2 F3 113.19(5) 2_765 6_656 ?
F3 Rb2 F3 113.19(5) 5_566 3_675 ?
F3 Rb2 F3 66.81(5) 2_765 3_675 ?
F3 Rb2 F3 180.00(4) 6_656 3_675 ?
F3 Rb2 F3 113.19(5) 5_566 . ?
F3 Rb2 F3 66.81(5) 2_765 . ?
F3 Rb2 F3 113.19(5) 6_656 . ?
F3 Rb2 F3 66.81(5) 3_675 . ?
F3 Rb2 F3 66.81(5) 5_566 4_776 ?
F3 Rb2 F3 113.19(5) 2_765 4_776 ?
F3 Rb2 F3 66.81(5) 6_656 4_776 ?
F3 Rb2 F3 113.19(5) 3_675 4_776 ?
F3 Rb2 F3 180.00(6) . 4_776 ?
F3 Rb2 F2 64.91(4) 5_566 6_656 ?
F3 Rb2 F2 115.09(4) 2_765 6_656 ?
F3 Rb2 F2 44.02(4) 6_656 6_656 ?
F3 Rb2 F2 135.98(4) 3_675 6_656 ?
F3 Rb2 F2 74.06(4) . 6_656 ?
F3 Rb2 F2 105.94(4) 4_776 6_656 ?
F3 Rb2 F2 115.09(4) 5_566 3_675 ?
F3 Rb2 F2 64.91(4) 2_765 3_675 ?
F3 Rb2 F2 135.98(4) 6_656 3_675 ?
F3 Rb2 F2 44.02(4) 3_675 3_675 ?
F3 Rb2 F2 105.94(4) . 3_675 ?
F3 Rb2 F2 74.06(4) 4_776 3_675 ?
F2 Rb2 F2 180.0 6_656 3_675 ?
F3 Rb2 F2 74.06(4) 5_566 . ?
F3 Rb2 F2 105.94(4) 2_765 . ?
F3 Rb2 F2 115.09(4) 6_656 . ?
F3 Rb2 F2 64.91(4) 3_675 . ?
F3 Rb2 F2 44.02(4) . . ?
F3 Rb2 F2 135.98(4) 4_776 . ?
F2 Rb2 F2 73.20(3) 6_656 . ?
F2 Rb2 F2 106.80(3) 3_675 . ?
F3 Rb2 F2 105.94(4) 5_566 4_776 ?
F3 Rb2 F2 74.06(4) 2_765 4_776 ?
F3 Rb2 F2 64.91(4) 6_656 4_776 ?
F3 Rb2 F2 115.09(4) 3_675 4_776 ?
F3 Rb2 F2 135.98(4) . 4_776 ?
F3 Rb2 F2 44.02(4) 4_776 4_776 ?
F2 Rb2 F2 106.80(3) 6_656 4_776 ?
F2 Rb2 F2 73.20(3) 3_675 4_776 ?
F2 Rb2 F2 180.0 . 4_776 ?
F3 Rb2 F2 135.98(4) 5_566 2_765 ?
F3 Rb2 F2 44.02(4) 2_765 2_765 ?
F3 Rb2 F2 74.06(4) 6_656 2_765 ?
F3 Rb2 F2 105.94(4) 3_675 2_765 ?
F3 Rb2 F2 64.91(4) . 2_765 ?
F3 Rb2 F2 115.09(4) 4_776 2_765 ?
F2 Rb2 F2 73.20(3) 6_656 2_765 ?
F2 Rb2 F2 106.80(3) 3_675 2_765 ?
F2 Rb2 F2 106.80(3) . 2_765 ?
F2 Rb2 F2 73.20(3) 4_776 2_765 ?
F3 Rb2 F2 44.02(4) 5_566 5_566 ?
F3 Rb2 F2 135.98(4) 2_765 5_566 ?
F3 Rb2 F2 105.94(4) 6_656 5_566 ?
F3 Rb2 F2 74.06(4) 3_675 5_566 ?
F3 Rb2 F2 115.09(4) . 5_566 ?
F3 Rb2 F2 64.91(4) 4_776 5_566 ?
F2 Rb2 F2 106.80(3) 6_656 5_566 ?
F2 Rb2 F2 73.20(3) 3_675 5_566 ?
F2 Rb2 F2 73.20(3) . 5_566 ?
F2 Rb2 F2 106.80(3) 4_776 5_566 ?
F2 Rb2 F2 180.0 2_765 5_566 ?
N2 Fe N2 92.08(7) 3_665 . ?
N2 Fe N2 92.08(7) 3_665 2_655 ?
N2 Fe N2 92.08(7) . 2_655 ?
N2 Fe N1 80.67(7) 3_665 3_665 ?
N2 Fe N1 89.76(7) . 3_665 ?
N2 Fe N1 172.59(7) 2_655 3_665 ?
N2 Fe N1 89.76(7) 3_665 2_655 ?
N2 Fe N1 172.59(7) . 2_655 ?
N2 Fe N1 80.67(7) 2_655 2_655 ?
N1 Fe N1 97.63(7) 3_665 2_655 ?
N2 Fe N1 172.59(8) 3_665 . ?
N2 Fe N1 80.67(7) . . ?
N2 Fe N1 89.76(7) 2_655 . ?
N1 Fe N1 97.63(7) 3_665 . ?
N1 Fe N1 97.63(7) 2_655 . ?
N2 Fe N 123.78(5) 3_665 . ?
N2 Fe N 123.78(5) . . ?
N2 Fe N 123.78(5) 2_655 . ?
N1 Fe N 60.34(5) 3_665 . ?
N1 Fe N 60.34(5) 2_655 . ?
N1 Fe N 60.34(5) . . ?
B F1 Rb1 104.06(15) . . ?
B F2 Rb2 103.17(15) . . ?
B F3 Rb2 103.06(15) . . ?
B F3 Rb1 105.05(15) . . ?
Rb2 F3 Rb1 101.36(5) . . ?
C1 N C1 119.82(3) 3_665 2_655 ?
C1 N C1 119.82(3) 3_665 . ?
C1 N C1 119.82(3) 2_655 . ?
C1 N Fe 92.47(17) 3_665 . ?
C1 N Fe 92.47(17) 2_655 . ?
C1 N Fe 92.47(17) . . ?
C3 N1 C2 118.62(19) . . ?
C3 N1 Fe 115.49(15) . . ?
C2 N1 Fe 125.68(15) . . ?
C4 N2 C5 106.65(19) . . ?
C4 N2 Fe 112.69(15) . . ?
C5 N2 Fe 140.47(16) . . ?
C6 N3 C4 108.0(2) . . ?
N C1 C2 115.0(2) . . ?
N1 C2 C1 111.6(2) . . ?
N1 C3 C4 113.8(2) . . ?
N2 C4 N3 109.9(2) . . ?
N2 C4 C3 117.1(2) . . ?
N3 C4 C3 133.0(2) . . ?
C6 C5 N2 108.3(2) . . ?
N3 C6 C5 107.1(2) . . ?
F4 B F2 110.6(2) . . ?
F4 B F1 112.1(2) . . ?
F2 B F1 107.8(2) . . ?
F4 B F3 109.9(2) . . ?
F2 B F3 108.9(2) . . ?
F1 B F3 107.5(2) . . ?
F4 B Rb2 133.69(19) . . ?
F2 B Rb2 54.91(12) . . ?
F1 B Rb2 114.22(17) . . ?
F3 B Rb2 54.65(12) . . ?
F4 B Rb1 128.76(18) . . ?
F2 B Rb1 120.64(17) . . ?
F1 B Rb1 54.33(13) . . ?
F3 B Rb1 53.23(13) . . ?
Rb2 B Rb1 80.28(6) . . ?

loop_
_geom_bond_atom_site_label_1
_geom_bond_atom_site_label_2
_geom_bond_distance
_geom_bond_site_symmetry_2
_geom_bond_publ_flag
Rb1 F3 3.0237(16) . ?
Rb1 F3 3.0237(16) 4_777 ?
Rb1 F3 3.0237(16) 6_657 ?
Rb1 F3 3.0237(16) 3_675 ?
Rb1 F3 3.0237(16) 5_567 ?
Rb1 F3 3.0237(16) 2_765 ?
Rb1 F1 3.0528(19) . ?
Rb1 F1 3.0528(19) 4_777 ?
Rb1 F1 3.0528(19) 6_657 ?
Rb1 F1 3.0528(19) 3_675 ?
Rb1 F1 3.0528(19) 5_567 ?
Rb1 F1 3.0528(19) 2_765 ?
Rb2 F3 3.0042(16) 5_566 ?
Rb2 F3 3.0042(16) 2_765 ?
Rb2 F3 3.0042(16) 6_656 ?
Rb2 F3 3.0042(16) 3_675 ?
Rb2 F3 3.0042(16) . ?
Rb2 F3 3.0042(16) 4_776 ?
Rb2 F2 3.0154(17) 6_656 ?
Rb2 F2 3.0154(17) 3_675 ?
Rb2 F2 3.0154(17) . ?
Rb2 F2 3.0154(17) 4_776 ?
Rb2 F2 3.0154(17) 2_765 ?
Rb2 F2 3.0154(17) 5_566 ?
Fe N2 1.9614(17) 3_665 ?
Fe N2 1.9614(17) . ?
Fe N2 1.9614(17) 2_655 ?
Fe N1 1.9777(18) 3_665 ?
Fe N1 1.9777(18) 2_655 ?
Fe N1 1.9777(18) . ?
Fe N 3.360(4) . ?
F1 B 1.384(3) . ?
F2 B 1.375(3) . ?
F3 B 1.397(3) . ?
F4 B 1.372(3) . ?
N C1 1.433(3) 3_665 ?
N C1 1.433(3) 2_655 ?
N C1 1.433(3) . ?
N1 C3 1.283(3) . ?
N1 C2 1.468(3) . ?
N2 C4 1.322(3) . ?
N2 C5 1.373(3) . ?
N3 C6 1.345(4) . ?
N3 C4 1.347(3) . ?
C1 C2 1.519(3) . ?
C3 C4 1.430(3) . ?
C5 C6 1.359(4) . ?

loop_
_geom_hbond_atom_site_label_D
_geom_hbond_atom_site_label_H
_geom_hbond_atom_site_label_A
_geom_hbond_distance_DH
_geom_hbond_distance_HA
_geom_hbond_distance_DA
_geom_hbond_angle_DHA
_geom_hbond_site_symmetry_A
N3 H3B F3 0.86 2.17 2.903(3) 142.9 .
N3 H3B F2 0.86 2.46 3.069(3) 128.1 2_765
N3 H3B F1 0.86 2.63 3.222(3) 127.4 2_765
C3 H3A F1 0.93 2.36 3.117(3) 139.0 6_657
C3 H3A F4 0.93 2.73 3.145(3) 107.8 .

loop_
_geom_torsion_atom_site_label_1
_geom_torsion_atom_site_label_2
_geom_torsion_atom_site_label_3
_geom_torsion_atom_site_label_4
_geom_torsion
_geom_torsion_site_symmetry_1
_geom_torsion_site_symmetry_2
_geom_torsion_site_symmetry_3
_geom_torsion_site_symmetry_4
_geom_torsion_publ_flag
F3 Rb1 F1 B -1.20(15) . . . . ?
F3 Rb1 F1 B 178.80(15) 4_777 . . . ?
F3 Rb1 F1 B -95.45(16) 6_657 . . . ?
F3 Rb1 F1 B 84.55(16) 3_675 . . . ?
F3 Rb1 F1 B -148.50(17) 5_567 . . . ?
F3 Rb1 F1 B 31.50(17) 2_765 . . . ?
F1 Rb1 F1 B 132(100) 4_777 . . . ?
F1 Rb1 F1 B -86.17(14) 6_657 . . . ?
F1 Rb1 F1 B 93.83(14) 3_675 . . . ?
F1 Rb1 F1 B 166.99(17) 5_567 . . . ?
F1 Rb1 F1 B -13.01(17) 2_765 . . . ?
F3 Rb2 F2 B 157.81(17) 5_566 . . . ?
F3 Rb2 F2 B -22.19(17) 2_765 . . . ?
F3 Rb2 F2 B 103.69(16) 6_656 . . . ?
F3 Rb2 F2 B -76.31(16) 3_675 . . . ?
F3 Rb2 F2 B 5.57(15) . . . . ?
F3 Rb2 F2 B -174.43(15) 4_776 . . . ?
F2 Rb2 F2 B 89.80(14) 6_656 . . . ?
F2 Rb2 F2 B -90.20(14) 3_675 . . . ?
F2 Rb2 F2 B -178(100) 4_776 . . . ?
F2 Rb2 F2 B 23.79(17) 2_765 . . . ?
F2 Rb2 F2 B -156.21(17) 5_566 . . . ?
F3 Rb2 F3 B -34.64(16) 5_566 . . . ?
F3 Rb2 F3 B 145.36(16) 2_765 . . . ?
F3 Rb2 F3 B -108.23(17) 6_656 . . . ?
F3 Rb2 F3 B 71.77(17) 3_675 . . . ?
F3 Rb2 F3 B 3(45) 4_776 . . . ?
F2 Rb2 F3 B -87.61(16) 6_656 . . . ?
F2 Rb2 F3 B 92.39(16) 3_675 . . . ?
F2 Rb2 F3 B -5.48(15) . . . . ?
F2 Rb2 F3 B 174.52(15) 4_776 . . . ?
F2 Rb2 F3 B -166.18(17) 2_765 . . . ?
F2 Rb2 F3 B 13.82(17) 5_566 . . . ?
F3 Rb2 F3 Rb1 -143.206(12) 5_566 . . . ?
F3 Rb2 F3 Rb1 36.794(12) 2_765 . . . ?
F3 Rb2 F3 Rb1 143.206(12) 6_656 . . . ?
F3 Rb2 F3 Rb1 -36.794(12) 3_675 . . . ?
F3 Rb2 F3 Rb1 -106(100) 4_776 . . . ?
F2 Rb2 F3 Rb1 163.82(5) 6_656 . . . ?
F2 Rb2 F3 Rb1 -16.18(5) 3_675 . . . ?
F2 Rb2 F3 Rb1 -114.05(7) . . . . ?
F2 Rb2 F3 Rb1 65.95(7) 4_776 . . . ?
F2 Rb2 F3 Rb1 85.25(5) 2_765 . . . ?
F2 Rb2 F3 Rb1 -94.75(5) 5_566 . . . ?
F3 Rb1 F3 B -28(100) 4_777 . . . ?
F3 Rb1 F3 B 109.66(17) 6_657 . . . ?
F3 Rb1 F3 B -70.34(17) 3_675 . . . ?
F3 Rb1 F3 B 36.31(16) 5_567 . . . ?
F3 Rb1 F3 B -143.69(16) 2_765 . . . ?
F1 Rb1 F3 B 1.19(15) . . . . ?
F1 Rb1 F3 B -178.81(15) 4_777 . . . ?
F1 Rb1 F3 B 85.78(16) 6_657 . . . ?
F1 Rb1 F3 B -94.22(16) 3_675 . . . ?
F1 Rb1 F3 B -12.04(16) 5_567 . . . ?
F1 Rb1 F3 B 167.96(16) 2_765 . . . ?
F3 Rb1 F3 Rb2 79(100) 4_777 . . . ?
F3 Rb1 F3 Rb2 -143.325(11) 6_657 . . . ?
F3 Rb1 F3 Rb2 36.675(11) 3_675 . . . ?
F3 Rb1 F3 Rb2 143.325(12) 5_567 . . . ?
F3 Rb1 F3 Rb2 -36.675(12) 2_765 . . . ?
F1 Rb1 F3 Rb2 108.21(7) . . . . ?
F1 Rb1 F3 Rb2 -71.79(7) 4_777 . . . ?
F1 Rb1 F3 Rb2 -167.21(6) 6_657 . . . ?
F1 Rb1 F3 Rb2 12.79(6) 3_675 . . . ?
F1 Rb1 F3 Rb2 94.97(5) 5_567 . . . ?
F1 Rb1 F3 Rb2 -85.03(5) 2_765 . . . ?
N2 Fe N C1 61.58(14) 3_665 . . 3_665 ?
N2 Fe N C1 -58.42(14) . . . 3_665 ?
N2 Fe N C1 -178.42(14) 2_655 . . 3_665 ?
N1 Fe N C1 8.83(14) 3_665 . . 3_665 ?
N1 Fe N C1 128.83(14) 2_655 . . 3_665 ?
N1 Fe N C1 -111.17(14) . . . 3_665 ?
N2 Fe N C1 -58.42(14) 3_665 . . 2_655 ?
N2 Fe N C1 -178.42(14) . . . 2_655 ?
N2 Fe N C1 61.58(14) 2_655 . . 2_655 ?
N1 Fe N C1 -111.17(14) 3_665 . . 2_655 ?
N1 Fe N C1 8.83(14) 2_655 . . 2_655 ?
N1 Fe N C1 128.83(14) . . . 2_655 ?
N2 Fe N C1 -178.42(14) 3_665 . . . ?
N2 Fe N C1 61.58(14) . . . . ?
N2 Fe N C1 -58.42(14) 2_655 . . . ?
N1 Fe N C1 128.83(14) 3_665 . . . ?
N1 Fe N C1 -111.17(14) 2_655 . . . ?
N1 Fe N C1 8.83(14) . . . . ?
N2 Fe N1 C3 17.1(7) 3_665 . . . ?
N2 Fe N1 C3 4.79(17) . . . . ?
N2 Fe N1 C3 -87.36(17) 2_655 . . . ?
N1 Fe N1 C3 93.3(2) 3_665 . . . ?
N1 Fe N1 C3 -167.91(17) 2_655 . . . ?
N Fe N1 C3 142.68(19) . . . . ?
N2 Fe N1 C2 -168.3(5) 3_665 . . . ?
N2 Fe N1 C2 179.39(19) . . . . ?
N2 Fe N1 C2 87.23(18) 2_655 . . . ?
N1 Fe N1 C2 -92.12(15) 3_665 . . . ?
N1 Fe N1 C2 6.68(19) 2_655 . . . ?
N Fe N1 C2 -42.72(16) . . . . ?
N2 Fe N2 C4 177.43(15) 3_665 . . . ?
N2 Fe N2 C4 85.27(19) 2_655 . . . ?
N1 Fe N2 C4 -101.91(16) 3_665 . . . ?
N1 Fe N2 C4 73.1(6) 2_655 . . . ?
N1 Fe N2 C4 -4.14(15) . . . . ?
N Fe N2 C4 -48.65(17) . . . . ?
N2 Fe N2 C5 3.5(2) 3_665 . . . ?
N2 Fe N2 C5 -88.7(2) 2_655 . . . ?
N1 Fe N2 C5 84.1(2) 3_665 . . . ?
N1 Fe N2 C5 -100.8(6) 2_655 . . . ?
N1 Fe N2 C5 -178.1(2) . . . . ?
N Fe N2 C5 137.4(2) . . . . ?
C1 N C1 C2 115.0(3) 3_665 . . . ?
C1 N C1 C2 -73.5(4) 2_655 . . . ?
Fe N C1 C2 20.8(2) . . . . ?
C3 N1 C2 C1 -107.6(3) . . . . ?
Fe N1 C2 C1 78.0(3) . . . . ?
N C1 C2 N1 -54.9(3) . . . . ?
C2 N1 C3 C4 -179.4(2) . . . . ?
Fe N1 C3 C4 -4.4(3) . . . . ?
C5 N2 C4 N3 0.0(3) . . . . ?
Fe N2 C4 N3 -176.02(15) . . . . ?
C5 N2 C4 C3 179.1(2) . . . . ?
Fe N2 C4 C3 3.2(3) . . . . ?
C6 N3 C4 N2 0.2(3) . . . . ?
C6 N3 C4 C3 -178.8(3) . . . . ?
N1 C3 C4 N2 0.8(3) . . . . ?
N1 C3 C4 N3 179.7(2) . . . . ?
C4 N2 C5 C6 -0.1(3) . . . . ?
Fe N2 C5 C6 174.02(19) . . . . ?
C4 N3 C6 C5 -0.3(3) . . . . ?
N2 C5 C6 N3 0.3(3) . . . . ?
Rb2 F2 B F4 -129.6(2) . . . . ?
Rb2 F2 B F1 107.54(18) . . . . ?
Rb2 F2 B F3 -8.8(2) . . . . ?
Rb2 F2 B Rb1 49.00(17) . . . . ?
Rb1 F1 B F4 122.7(2) . . . . ?
Rb1 F1 B F2 -115.39(18) . . . . ?
Rb1 F1 B F3 1.9(2) . . . . ?
Rb1 F1 B Rb2 -56.58(16) . . . . ?
Rb2 F3 B F4 130.11(19) . . . . ?
Rb1 F3 B F4 -124.1(2) . . . . ?
Rb2 F3 B F2 8.8(2) . . . . ?
Rb1 F3 B F2 114.61(19) . . . . ?
Rb2 F3 B F1 -107.66(19) . . . . ?
Rb1 F3 B F1 -1.9(2) . . . . ?
Rb1 F3 B Rb2 105.76(9) . . . . ?
Rb2 F3 B Rb1 -105.76(9) . . . . ?
F3 Rb2 B F4 64.2(3) 5_566 . . . ?
F3 Rb2 B F4 -115.8(3) 2_765 . . . ?
F3 Rb2 B F4 -1.8(3) 6_656 . . . ?
F3 Rb2 B F4 178.2(3) 3_675 . . . ?
F3 Rb2 B F4 -84.2(3) . . . . ?
F3 Rb2 B F4 95.8(3) 4_776 . . . ?
F2 Rb2 B F4 1.8(2) 6_656 . . . ?
F2 Rb2 B F4 -178.2(2) 3_675 . . . ?
F2 Rb2 B F4 85.6(3) . . . . ?
F2 Rb2 B F4 -94.4(3) 4_776 . . . ?
F2 Rb2 B F4 -71.7(3) 2_765 . . . ?
F2 Rb2 B F4 108.3(3) 5_566 . . . ?
F3 Rb2 B F2 -21.36(16) 5_566 . . . ?
F3 Rb2 B F2 158.64(16) 2_765 . . . ?
F3 Rb2 B F2 -87.37(16) 6_656 . . . ?
F3 Rb2 B F2 92.63(16) 3_675 . . . ?
F3 Rb2 B F2 -169.8(3) . . . . ?
F3 Rb2 B F2 10.2(3) 4_776 . . . ?
F2 Rb2 B F2 -83.75(14) 6_656 . . . ?
F2 Rb2 B F2 96.25(14) 3_675 . . . ?
F2 Rb2 B F2 180.000(1) 4_776 . . . ?
F2 Rb2 B F2 -157.24(16) 2_765 . . . ?
F2 Rb2 B F2 22.76(16) 5_566 . . . ?
F3 Rb2 B F1 -116.68(18) 5_566 . . . ?
F3 Rb2 B F1 63.32(18) 2_765 . . . ?
F3 Rb2 B F1 177.31(16) 6_656 . . . ?
F3 Rb2 B F1 -2.69(16) 3_675 . . . ?
F3 Rb2 B F1 94.9(2) . . . . ?
F3 Rb2 B F1 -85.1(2) 4_776 . . . ?
F2 Rb2 B F1 -179.1(2) 6_656 . . . ?
F2 Rb2 B F1 0.9(2) 3_675 . . . ?
F2 Rb2 B F1 -95.3(2) . . . . ?
F2 Rb2 B F1 84.7(2) 4_776 . . . ?
F2 Rb2 B F1 107.43(18) 2_765 . . . ?
F2 Rb2 B F1 -72.57(18) 5_566 . . . ?
F3 Rb2 B F3 148.39(15) 5_566 . . . ?
F3 Rb2 B F3 -31.61(15) 2_765 . . . ?
F3 Rb2 B F3 82.39(18) 6_656 . . . ?
F3 Rb2 B F3 -97.61(18) 3_675 . . . ?
F3 Rb2 B F3 180.000(2) 4_776 . . . ?
F2 Rb2 B F3 86.00(15) 6_656 . . . ?
F2 Rb2 B F3 -94.00(15) 3_675 . . . ?
F2 Rb2 B F3 169.8(3) . . . . ?
F2 Rb2 B F3 -10.2(3) 4_776 . . . ?
F2 Rb2 B F3 12.51(15) 2_765 . . . ?
F2 Rb2 B F3 -167.49(15) 5_566 . . . ?
F3 Rb2 B Rb1 -160.15(5) 5_566 . . . ?
F3 Rb2 B Rb1 19.85(5) 2_765 . . . ?
F3 Rb2 B Rb1 133.85(5) 6_656 . . . ?
F3 Rb2 B Rb1 -46.15(5) 3_675 . . . ?
F3 Rb2 B Rb1 51.46(13) . . . . ?
F3 Rb2 B Rb1 -128.54(13) 4_776 . . . ?
F2 Rb2 B Rb1 137.46(6) 6_656 . . . ?
F2 Rb2 B Rb1 -42.54(6) 3_675 . . . ?
F2 Rb2 B Rb1 -138.79(18) . . . . ?
F2 Rb2 B Rb1 41.21(18) 4_776 . . . ?
F2 Rb2 B Rb1 63.97(5) 2_765 . . . ?
F2 Rb2 B Rb1 -116.03(5) 5_566 . . . ?
F3 Rb1 B F4 86.8(3) . . . . ?
F3 Rb1 B F4 -93.2(3) 4_777 . . . ?
F3 Rb1 B F4 5.8(3) 6_657 . . . ?
F3 Rb1 B F4 -174.2(3) 3_675 . . . ?
F3 Rb1 B F4 -60.2(2) 5_567 . . . ?
F3 Rb1 B F4 119.8(2) 2_765 . . . ?
F1 Rb1 B F4 -91.0(3) . . . . ?
F1 Rb1 B F4 89.0(3) 4_777 . . . ?
F1 Rb1 B F4 -2.3(2) 6_657 . . . ?
F1 Rb1 B F4 177.7(2) 3_675 . . . ?
F1 Rb1 B F4 -103.8(2) 5_567 . . . ?
F1 Rb1 B F4 76.2(2) 2_765 . . . ?
F3 Rb1 B F2 -91.6(2) . . . . ?
F3 Rb1 B F2 88.4(2) 4_777 . . . ?
F3 Rb1 B F2 -172.52(17) 6_657 . . . ?
F3 Rb1 B F2 7.48(17) 3_675 . . . ?
F3 Rb1 B F2 121.44(19) 5_567 . . . ?
F3 Rb1 B F2 -58.56(19) 2_765 . . . ?
F1 Rb1 B F2 90.6(3) . . . . ?
F1 Rb1 B F2 -89.4(3) 4_777 . . . ?
F1 Rb1 B F2 179.3(2) 6_657 . . . ?
F1 Rb1 B F2 -0.7(2) 3_675 . . . ?
F1 Rb1 B F2 77.84(19) 5_567 . . . ?
F1 Rb1 B F2 -102.16(19) 2_765 . . . ?
F3 Rb1 B F1 177.8(3) . . . . ?
F3 Rb1 B F1 -2.2(3) 4_777 . . . ?
F3 Rb1 B F1 96.84(16) 6_657 . . . ?
F3 Rb1 B F1 -83.16(16) 3_675 . . . ?
F3 Rb1 B F1 30.80(16) 5_567 . . . ?
F3 Rb1 B F1 -149.20(16) 2_765 . . . ?
F1 Rb1 B F1 180.000(2) 4_777 . . . ?
F1 Rb1 B F1 88.69(14) 6_657 . . . ?
F1 Rb1 B F1 -91.31(14) 3_675 . . . ?
F1 Rb1 B F1 -12.80(16) 5_567 . . . ?
F1 Rb1 B F1 167.20(16) 2_765 . . . ?
F3 Rb1 B F3 180.000(2) 4_777 . . . ?
F3 Rb1 B F3 -80.94(17) 6_657 . . . ?
F3 Rb1 B F3 99.06(17) 3_675 . . . ?
F3 Rb1 B F3 -146.97(14) 5_567 . . . ?
F3 Rb1 B F3 33.03(14) 2_765 . . . ?
F1 Rb1 B F3 -177.8(3) . . . . ?
F1 Rb1 B F3 2.2(3) 4_777 . . . ?
F1 Rb1 B F3 -89.09(15) 6_657 . . . ?
F1 Rb1 B F3 90.91(15) 3_675 . . . ?
F1 Rb1 B F3 169.42(14) 5_567 . . . ?
F1 Rb1 B F3 -10.58(14) 2_765 . . . ?
F3 Rb1 B Rb2 -52.78(13) . . . . ?
F3 Rb1 B Rb2 127.22(13) 4_777 . . . ?
F3 Rb1 B Rb2 -133.72(5) 6_657 . . . ?
F3 Rb1 B Rb2 46.28(5) 3_675 . . . ?
F3 Rb1 B Rb2 160.24(5) 5_567 . . . ?
F3 Rb1 B Rb2 -19.76(5) 2_765 . . . ?
F1 Rb1 B Rb2 129.44(18) . . . . ?
F1 Rb1 B Rb2 -50.56(18) 4_777 . . . ?
F1 Rb1 B Rb2 -141.87(6) 6_657 . . . ?
F1 Rb1 B Rb2 38.13(6) 3_675 . . . ?
F1 Rb1 B Rb2 116.64(5) 5_567 . . . ?
F1 Rb1 B Rb2 -63.36(5) 2_765 . . . ?
